data_7100177
loop_
_publ_author_name
'I. Marko'
'Guillaume Berthon'
'Paul Branlard'
'Jean-Francois Briere'
'Olivier Buisine'
'J.-P. Declercq'
'Gerard Mignani'
'Sebastien Sterin'
'Bernard Tinant'

_publ_section_title
;
Second Generation N-Heterocyclic Carbene-Pt(0)
Complexes as Efficient Catalysts for the Hydrosilylation of Alkenes.
;
_journal_name_full 'Chemical Communications'
_journal_paper_doi 10.1039/b506369h
_journal_year 2005
_chemical_formula_sum 'C25 H44 N2 O Pt Si2'
_chemical_formula_weight 639.89
_space_group_IT_number 2
_symmetry_cell_setting triclinic
_symmetry_space_group_name_Hall '-P 1'
_symmetry_space_group_name_H-M 'P -1'
_cell_angle_alpha 96.35(2)
_cell_angle_beta 93.73(2)
_cell_angle_gamma 111.56(2)
_cell_formula_units_Z 4
_cell_length_a 12.915(4)
_cell_length_b 13.155(4)
_cell_length_c 18.436(7)
_cell_measurement_temperature 293(2)
_cell_volume 2876.2(17)
_diffrn_ambient_temperature 293(2)
_exptl_crystal_density_diffrn 1.478
_cod_database_code 7100177

loop_
_symmetry_equiv_pos_as_xyz
'x, y, z'
'-x, -y, -z'

loop_
_atom_site_label
_atom_site_type_symbol
_atom_site_fract_x
_atom_site_fract_y
_atom_site_fract_z
_atom_site_U_iso_or_equiv
_atom_site_adp_type
_atom_site_occupancy
_atom_site_symmetry_multiplicity
_atom_site_calc_flag
_atom_site_refinement_flags
_atom_site_disorder_assembly
_atom_site_disorder_group
Pt1 Pt 0.459268(11) 0.755437(10) 0.582196(7) 0.04060(8) Uani 1 1 d . . .
Si1 Si 0.38197(10) 0.62214(10) 0.72714(6) 0.0507(2) Uani 1 1 d . . .
C1 C 0.4154(3) 0.7550(3) 0.4728(2) 0.0410(7) Uani 1 1 d . . .
N2 N 0.3312(3) 0.7810(2) 0.44171(17) 0.0430(6) Uani 1 1 d . . .
Si2 Si 0.47075(11) 0.87082(10) 0.75538(6) 0.0533(3) Uani 1 1 d . . .
C3 C 0.3296(3) 0.7693(3) 0.3653(2) 0.0484(8) Uani 1 1 d . . .
C4 C 0.2640(4) 0.7907(4) 0.3107(3) 0.0627(11) Uani 1 1 d . . .
H4 H 0.2108 0.8204 0.3219 0.112(3) Uiso 1 1 calc R . .
C5 C 0.2820(5) 0.7657(5) 0.2392(3) 0.0760(15) Uani 1 1 d . . .
H5 H 0.2402 0.7795 0.2012 0.112(3) Uiso 1 1 calc R . .
C6 C 0.3614(5) 0.7201(5) 0.2219(3) 0.0777(14) Uani 1 1 d . . .
H6 H 0.3692 0.7018 0.1729 0.112(3) Uiso 1 1 calc R . .
C7 C 0.4281(4) 0.7022(5) 0.2764(3) 0.0649(12) Uani 1 1 d . . .
H7 H 0.4812 0.6724 0.2654 0.112(3) Uiso 1 1 calc R . .
C8 C 0.4124(3) 0.7306(3) 0.3487(2) 0.0484(8) Uani 1 1 d . . .
N9 N 0.4658(3) 0.7254(3) 0.41609(18) 0.0432(6) Uani 1 1 d . . .
C10 C 0.2579(3) 0.8225(3) 0.4818(2) 0.0498(8) Uani 1 1 d . . .
H10A H 0.2490 0.8812 0.4578 0.112(3) Uiso 1 1 calc R . .
H10B H 0.2956 0.8552 0.5308 0.112(3) Uiso 1 1 calc R . .
C11 C 0.1396(3) 0.7384(4) 0.4895(2) 0.0539(9) Uani 1 1 d . . .
C12 C 0.0642(5) 0.6951(6) 0.4162(3) 0.0814(16) Uani 1 1 d . . .
H12A H 0.0584 0.7561 0.3945 0.112(3) Uiso 1 1 calc R . .
H12B H -0.0089 0.6466 0.4246 0.112(3) Uiso 1 1 calc R . .
H12C H 0.0960 0.6554 0.3836 0.112(3) Uiso 1 1 calc R . .
C13 C 0.1478(5) 0.6425(6) 0.5233(4) 0.0877(19) Uani 1 1 d . . .
H13A H 0.1941 0.6692 0.5695 0.112(3) Uiso 1 1 calc R . .
H13B H 0.1801 0.6031 0.4910 0.112(3) Uiso 1 1 calc R . .
H13C H 0.0743 0.5940 0.5309 0.112(3) Uiso 1 1 calc R . .
C14 C 0.0857(6) 0.8002(6) 0.5425(4) 0.096(2) Uani 1 1 d . . .
H14A H 0.0787 0.8611 0.5211 0.112(3) Uiso 1 1 calc R . .
H14B H 0.1323 0.8274 0.5886 0.112(3) Uiso 1 1 calc R . .
H14C H 0.0128 0.7503 0.5503 0.112(3) Uiso 1 1 calc R . .
C15 C 0.5609(3) 0.6903(3) 0.4227(2) 0.0461(8) Uani 1 1 d . . .
H15A H 0.5482 0.6298 0.3837 0.112(3) Uiso 1 1 calc R . .
H15B H 0.5616 0.6616 0.4689 0.112(3) Uiso 1 1 calc R . .
C16 C 0.6788(4) 0.7796(4) 0.4197(3) 0.0523(9) Uani 1 1 d . . .
C17 C 0.6909(6) 0.8222(7) 0.3461(5) 0.106(3) Uani 1 1 d . . .
H17A H 0.6404 0.8594 0.3389 0.112(3) Uiso 1 1 calc R . .
H17B H 0.6735 0.7613 0.3075 0.112(3) Uiso 1 1 calc R . .
H17C H 0.7665 0.8728 0.3456 0.112(3) Uiso 1 1 calc R . .
C18 C 0.7040(6) 0.8738(6) 0.4821(5) 0.119(3) Uani 1 1 d . . .
H18A H 0.6511 0.9087 0.4760 0.112(3) Uiso 1 1 calc R . .
H18B H 0.7785 0.9268 0.4816 0.112(3) Uiso 1 1 calc R . .
H18C H 0.6983 0.8454 0.5281 0.112(3) Uiso 1 1 calc R . .
C19 C 0.7614(5) 0.7242(6) 0.4275(5) 0.098(2) Uani 1 1 d . . .
H19A H 0.7576 0.6965 0.4736 0.112(3) Uiso 1 1 calc R . .
H19B H 0.8357 0.7767 0.4256 0.112(3) Uiso 1 1 calc R . .
H19C H 0.7436 0.6642 0.3881 0.112(3) Uiso 1 1 calc R . .
C20 C 0.4021(4) 0.5789(3) 0.5713(2) 0.0518(9) Uani 1 1 d . . .
H20A H 0.3246 0.5435 0.5630 0.112(3) Uiso 1 1 calc R . .
H20B H 0.4450 0.5840 0.5322 0.112(3) Uiso 1 1 calc R . .
C21 C 0.4555(4) 0.6256(3) 0.6443(2) 0.0483(8) Uani 1 1 d D . .
O23 O 0.4305(3) 0.7435(3) 0.77709(18) 0.0650(8) Uani 1 1 d . . .
C25 C 0.5459(4) 0.8823(3) 0.6733(2) 0.0529(9) Uani 1 1 d D . .
C26 C 0.5249(5) 0.9314(3) 0.6124(3) 0.0613(12) Uani 1 1 d . . .
H26A H 0.4695 0.9608 0.6119 0.112(3) Uiso 1 1 calc R . .
H26B H 0.5664 0.9341 0.5727 0.112(3) Uiso 1 1 calc R . .
C27 C 0.4097(5) 0.5262(5) 0.7858(3) 0.0708(13) Uani 1 1 d . . .
H27A H 0.3712 0.5251 0.8287 0.112(3) Uiso 1 1 calc R . .
H27B H 0.4887 0.5509 0.8003 0.112(3) Uiso 1 1 calc R . .
H27C H 0.3833 0.4532 0.7585 0.112(3) Uiso 1 1 calc R . .
C28 C 0.2274(4) 0.5744(5) 0.7035(3) 0.0713(13) Uani 1 1 d . . .
H28A H 0.1922 0.5740 0.7478 0.112(3) Uiso 1 1 calc R . .
H28B H 0.1994 0.5011 0.6765 0.112(3) Uiso 1 1 calc R . .
H28C H 0.2110 0.6235 0.6740 0.112(3) Uiso 1 1 calc R . .
C29 C 0.3456(6) 0.9061(7) 0.7399(4) 0.0927(19) Uani 1 1 d . . .
H29A H 0.3073 0.8994 0.7831 0.112(3) Uiso 1 1 calc R . .
H29B H 0.2962 0.8566 0.6990 0.112(3) Uiso 1 1 calc R . .
H29C H 0.3684 0.9807 0.7294 0.112(3) Uiso 1 1 calc R . .
C30 C 0.5643(6) 0.9618(5) 0.8377(3) 0.0812(16) Uani 1 1 d . . .
H30A H 0.5232 0.9543 0.8797 0.112(3) Uiso 1 1 calc R . .
H30B H 0.5908 1.0372 0.8289 0.112(3) Uiso 1 1 calc R . .
H30C H 0.6270 0.9405 0.8468 0.112(3) Uiso 1 1 calc R . .
Pt2 Pt 0.842586(12) 0.766320(13) 0.872171(8) 0.04756(8) Uani 1 1 d . . .
C101 C 0.8806(4) 0.7466(3) 0.9782(2) 0.0495(8) Uani 1 1 d . . .
N102 N 0.8313(3) 0.7698(3) 1.0383(2) 0.0521(8) Uani 1 1 d . . .
C103 C 0.8726(4) 0.7385(3) 1.1002(2) 0.0534(9) Uani 1 1 d . . .
C104 C 0.8509(4) 0.7474(4) 1.1734(2) 0.0651(11) Uani 1 1 d . . .
H104 H 0.8029 0.7813 1.1892 0.112(3) Uiso 1 1 calc R . .
C105 C 0.9045(5) 0.7032(5) 1.2218(3) 0.0751(14) Uani 1 1 d . . .
H105 H 0.8927 0.7085 1.2710 0.112(3) Uiso 1 1 calc R . .
C106 C 0.9753(5) 0.6512(5) 1.1980(3) 0.0744(14) Uani 1 1 d . . .
H106 H 1.0078 0.6200 1.2311 0.112(3) Uiso 1 1 calc R . .
C107 C 0.9977(4) 0.6456(4) 1.1264(3) 0.0649(11) Uani 1 1 d . . .
H107 H 1.0459 0.6120 1.1108 0.112(3) Uiso 1 1 calc R . .
C108 C 0.9470(4) 0.6909(4) 1.0776(2) 0.0553(9) Uani 1 1 d . . .
N109 N 0.9526(3) 0.7004(3) 1.00278(18) 0.0523(7) Uani 1 1 d . . .
C110 C 0.7558(4) 0.8296(4) 1.0397(3) 0.0580(10) Uani 1 1 d . . .
H11A H 0.7680 0.8722 0.9992 0.112(3) Uiso 1 1 calc R . .
H11B H 0.7768 0.8817 1.0847 0.112(3) Uiso 1 1 calc R . .
C111 C 0.6296(4) 0.7596(5) 1.0348(3) 0.0680(12) Uani 1 1 d . . .
C112 C 0.5730(7) 0.8437(9) 1.0423(6) 0.127(3) Uani 1 1 d . . .
H11C H 0.5920 0.8893 1.0042 0.112(3) Uiso 1 1 calc R . .
H11D H 0.5983 0.8890 1.0893 0.112(3) Uiso 1 1 calc R . .
H11E H 0.4932 0.8053 1.0379 0.112(3) Uiso 1 1 calc R . .
C113 C 0.5957(6) 0.6937(8) 1.0960(5) 0.121(3) Uani 1 1 d . . .
H11F H 0.6251 0.7410 1.1421 0.112(3) Uiso 1 1 calc R . .
H11G H 0.6248 0.6361 1.0924 0.112(3) Uiso 1 1 calc R . .
H11H H 0.5154 0.6617 1.0928 0.112(3) Uiso 1 1 calc R . .
C114 C 0.5878(6) 0.6865(9) 0.9621(5) 0.145(5) Uani 1 1 d . . .
H11I H 0.6104 0.7299 0.9231 0.112(3) Uiso 1 1 calc R . .
H11J H 0.5076 0.6525 0.9574 0.112(3) Uiso 1 1 calc R . .
H11K H 0.6189 0.6303 0.9591 0.112(3) Uiso 1 1 calc R . .
C115 C 1.0234(4) 0.6610(4) 0.9575(2) 0.0604(11) Uani 1 1 d . . .
H11L H 0.9891 0.6436 0.9070 0.112(3) Uiso 1 1 calc R . .
H11M H 1.0228 0.5926 0.9729 0.112(3) Uiso 1 1 calc R . .
C116 C 1.1463(4) 0.7394(4) 0.9592(3) 0.0652(11) Uani 1 1 d . . .
C117 C 1.2122(5) 0.7687(7) 1.0348(3) 0.107(3) Uani 1 1 d . . .
H11N H 1.1781 0.8048 1.0681 0.112(3) Uiso 1 1 calc R . .
H11O H 1.2879 0.8173 1.0320 0.112(3) Uiso 1 1 calc R . .
H11P H 1.2123 0.7026 1.0521 0.112(3) Uiso 1 1 calc R . .
C118 C 1.1518(6) 0.8471(6) 0.9347(5) 0.105(2) Uani 1 1 d . . .
H11Q H 1.1180 0.8830 0.9683 0.112(3) Uiso 1 1 calc R . .
H11R H 1.1123 0.8325 0.8864 0.112(3) Uiso 1 1 calc R . .
H11S H 1.2287 0.8941 0.9338 0.112(3) Uiso 1 1 calc R . .
C119 C 1.1986(6) 0.6846(7) 0.9047(5) 0.115(3) Uani 1 1 d . . .
H11T H 1.1958 0.6158 0.9191 0.112(3) Uiso 1 1 calc R . .
H11U H 1.2753 0.7320 0.9035 0.112(3) Uiso 1 1 calc R . .
H11V H 1.1582 0.6712 0.8568 0.112(3) Uiso 1 1 calc R . .
C120 C 0.7580(5) 0.5909(4) 0.8383(3) 0.0609(12) Uani 1 1 d . . .
H12D H 0.8068 0.5536 0.8380 0.112(3) Uiso 1 1 calc R . .
H12E H 0.7160 0.5908 0.8774 0.112(3) Uiso 1 1 calc R . .
C121 C 0.7475(4) 0.6480(4) 0.7790(2) 0.0551(9) Uani 1 1 d D . .
Si3 Si 0.82620(11) 0.65431(10) 0.69826(6) 0.0533(3) Uani 1 1 d . . .
O123 O 0.8728(3) 0.7794(3) 0.67807(18) 0.0634(8) Uani 1 1 d . . .
Si4 Si 0.92707(11) 0.90214(10) 0.72881(7) 0.0540(3) Uani 1 1 d . . .
C125 C 0.8593(4) 0.9033(4) 0.8136(3) 0.0555(9) Uani 1 1 d D . .
C126 C 0.9165(5) 0.9432(4) 0.8862(3) 0.0670(13) Uani 1 1 d . . .
H12F H 0.9944 0.9717 0.8934 0.112(3) Uiso 1 1 calc R . .
H12G H 0.8758 0.9408 0.9262 0.112(3) Uiso 1 1 calc R . .
C127 C 0.7358(5) 0.5666(5) 0.6151(3) 0.0769(15) Uani 1 1 d . . .
H12H H 0.7796 0.5715 0.5746 0.112(3) Uiso 1 1 calc R . .
H12I H 0.6763 0.5915 0.6037 0.112(3) Uiso 1 1 calc R . .
H12J H 0.7046 0.4913 0.6240 0.112(3) Uiso 1 1 calc R . .
C128 C 0.9470(6) 0.6122(7) 0.7172(4) 0.0910(19) Uani 1 1 d . . .
H12K H 0.9868 0.6159 0.6748 0.112(3) Uiso 1 1 calc R . .
H12L H 0.9200 0.5380 0.7284 0.112(3) Uiso 1 1 calc R . .
H12M H 0.9964 0.6611 0.7583 0.112(3) Uiso 1 1 calc R . .
C129 C 1.0801(4) 0.9425(5) 0.7497(3) 0.0718(13) Uani 1 1 d . . .
H12N H 1.1133 0.9410 0.7047 0.112(3) Uiso 1 1 calc R . .
H12O H 1.0946 0.8916 0.7785 0.112(3) Uiso 1 1 calc R . .
H12P H 1.1120 1.0157 0.7768 0.112(3) Uiso 1 1 calc R . .
C130 C 0.9009(5) 1.0013(5) 0.6719(3) 0.0809(15) Uani 1 1 d . . .
H13D H 0.9363 1.0007 0.6278 0.112(3) Uiso 1 1 calc R . .
H13E H 0.9311 1.0743 0.6993 0.112(3) Uiso 1 1 calc R . .
H13F H 0.8216 0.9797 0.6594 0.112(3) Uiso 1 1 calc R . .
H21 H 0.536(3) 0.649(6) 0.654(4) 0.112(3) Uiso 1 1 d D . .
H25 H 0.619(3) 0.881(6) 0.674(4) 0.112(3) Uiso 1 1 d D . .
H121 H 0.673(3) 0.643(6) 0.769(4) 0.112(3) Uiso 1 1 d D . .
H125 H 0.784(3) 0.861(5) 0.800(4) 0.112(3) Uiso 1 1 d D . .

loop_
_atom_site_aniso_label
_atom_site_aniso_U_11
_atom_site_aniso_U_22
_atom_site_aniso_U_33
_atom_site_aniso_U_23
_atom_site_aniso_U_13
_atom_site_aniso_U_12
Pt1 0.04422(11) 0.03784(10) 0.04021(11) 0.00555(6) 0.00674(6) 0.01575(7)
Si1 0.0585(6) 0.0498(6) 0.0451(5) 0.0114(4) 0.0081(5) 0.0202(5)
C1 0.0482(18) 0.0337(15) 0.0414(17) 0.0059(13) 0.0078(14) 0.0154(13)
N2 0.0464(15) 0.0406(14) 0.0437(15) 0.0069(12) 0.0045(12) 0.0181(12)
Si2 0.0627(7) 0.0516(6) 0.0463(6) 0.0026(5) 0.0075(5) 0.0234(5)
C3 0.052(2) 0.0456(19) 0.048(2) 0.0103(15) 0.0075(15) 0.0176(16)
C4 0.067(3) 0.070(3) 0.055(2) 0.017(2) 0.004(2) 0.028(2)
C5 0.074(3) 0.098(4) 0.053(3) 0.024(3) -0.001(2) 0.027(3)
C6 0.088(4) 0.102(4) 0.042(2) 0.009(2) 0.010(2) 0.035(3)
C7 0.067(3) 0.078(3) 0.048(2) 0.002(2) 0.013(2) 0.027(2)
C8 0.051(2) 0.0473(19) 0.0461(19) 0.0081(15) 0.0067(15) 0.0175(16)
N9 0.0484(16) 0.0410(15) 0.0440(16) 0.0060(12) 0.0086(12) 0.0207(13)
C10 0.054(2) 0.0459(19) 0.055(2) 0.0041(16) 0.0098(16) 0.0250(16)
C11 0.046(2) 0.060(2) 0.056(2) 0.0071(18) 0.0069(16) 0.0207(17)
C12 0.058(3) 0.104(4) 0.069(3) 0.009(3) 0.003(2) 0.018(3)
C13 0.060(3) 0.088(4) 0.119(5) 0.053(4) 0.018(3) 0.020(3)
C14 0.079(4) 0.103(5) 0.107(5) -0.010(4) 0.031(3) 0.039(3)
C15 0.0489(19) 0.0407(17) 0.053(2) 0.0098(15) 0.0141(15) 0.0202(15)
C16 0.050(2) 0.048(2) 0.063(2) 0.0101(18) 0.0146(18) 0.0210(17)
C17 0.077(4) 0.124(6) 0.113(5) 0.068(5) 0.025(4) 0.015(4)
C18 0.074(4) 0.091(4) 0.145(7) -0.050(5) 0.036(4) -0.009(3)
C19 0.062(3) 0.090(4) 0.158(7) 0.039(4) 0.029(4) 0.038(3)
C20 0.072(3) 0.0306(16) 0.054(2) 0.0091(15) 0.0159(19) 0.0191(16)
C21 0.059(2) 0.0449(19) 0.052(2) 0.0165(16) 0.0097(17) 0.0283(17)
O23 0.088(2) 0.0569(18) 0.0468(16) 0.0058(13) 0.0167(15) 0.0219(16)
C25 0.056(2) 0.0450(19) 0.047(2) -0.0052(16) 0.0023(17) 0.0100(16)
C26 0.087(3) 0.0289(17) 0.055(2) -0.0015(16) 0.012(2) 0.0087(18)
C27 0.080(3) 0.070(3) 0.062(3) 0.025(2) 0.002(2) 0.025(3)
C28 0.061(3) 0.086(4) 0.068(3) 0.018(3) 0.013(2) 0.025(2)
C29 0.097(4) 0.118(5) 0.095(4) 0.033(4) 0.028(4) 0.070(4)
C30 0.104(4) 0.076(3) 0.054(3) -0.008(2) 0.004(3) 0.027(3)
Pt2 0.05239(12) 0.04926(11) 0.04144(11) 0.00430(7) 0.00774(7) 0.01992(8)
C101 0.058(2) 0.0469(19) 0.0421(19) 0.0037(15) 0.0083(16) 0.0183(17)
N102 0.0559(19) 0.0518(18) 0.0468(18) 0.0045(14) 0.0073(14) 0.0189(15)
C103 0.058(2) 0.052(2) 0.0448(19) 0.0046(16) 0.0054(16) 0.0145(18)
C104 0.071(3) 0.068(3) 0.050(2) 0.009(2) 0.0122(19) 0.018(2)
C105 0.078(3) 0.088(4) 0.047(2) 0.016(2) 0.004(2) 0.016(3)
C106 0.077(3) 0.078(3) 0.063(3) 0.024(2) 0.001(2) 0.019(3)
C107 0.065(3) 0.066(3) 0.063(3) 0.018(2) 0.000(2) 0.022(2)
C108 0.062(2) 0.052(2) 0.048(2) 0.0072(17) 0.0028(17) 0.0177(18)
N109 0.0610(19) 0.0544(18) 0.0440(16) 0.0047(13) 0.0064(14) 0.0252(15)
C110 0.067(3) 0.058(2) 0.056(2) 0.0114(18) 0.0166(19) 0.028(2)
C111 0.058(3) 0.090(4) 0.059(3) 0.011(2) 0.017(2) 0.030(2)
C112 0.101(6) 0.152(8) 0.152(8) 0.024(6) 0.023(5) 0.076(6)
C113 0.070(4) 0.154(8) 0.141(7) 0.078(6) 0.025(4) 0.026(4)
C114 0.062(4) 0.201(10) 0.109(6) -0.047(6) 0.014(4) -0.005(5)
C115 0.072(3) 0.063(3) 0.049(2) -0.0016(19) 0.0077(19) 0.033(2)
C116 0.062(3) 0.077(3) 0.056(2) 0.003(2) 0.0079(19) 0.027(2)
C117 0.071(4) 0.167(7) 0.069(4) 0.022(4) 0.006(3) 0.027(4)
C118 0.076(4) 0.098(5) 0.144(7) 0.040(5) 0.026(4) 0.029(3)
C119 0.080(4) 0.123(6) 0.136(7) -0.019(5) 0.036(4) 0.038(4)
C120 0.072(3) 0.041(2) 0.055(2) 0.0034(17) 0.002(2) 0.0053(18)
C121 0.053(2) 0.055(2) 0.046(2) -0.0024(17) -0.0004(17) 0.0109(18)
Si3 0.0599(6) 0.0526(6) 0.0451(6) 0.0009(5) 0.0057(5) 0.0202(5)
O123 0.073(2) 0.0612(19) 0.0490(17) 0.0070(14) 0.0127(14) 0.0162(16)
Si4 0.0598(7) 0.0510(6) 0.0515(6) 0.0111(5) 0.0099(5) 0.0196(5)
C125 0.062(2) 0.051(2) 0.060(2) 0.0112(18) 0.0131(19) 0.0278(19)
C126 0.089(3) 0.043(2) 0.066(3) 0.0020(19) 0.021(2) 0.021(2)
C127 0.090(4) 0.071(3) 0.054(3) -0.006(2) 0.003(2) 0.018(3)
C128 0.097(4) 0.119(5) 0.083(4) 0.017(4) 0.016(3) 0.068(4)
C129 0.062(3) 0.078(3) 0.073(3) 0.010(3) 0.012(2) 0.025(2)
C130 0.092(4) 0.068(3) 0.081(4) 0.027(3) 0.001(3) 0.026(3)

loop_
_geom_bond_atom_site_label_1
_geom_bond_atom_site_label_2
_geom_bond_distance
_geom_bond_site_symmetry_2
_geom_bond_publ_flag
Pt1 C1 2.058(4) . ?
Pt1 C20 2.143(4) . ?
Pt1 C26 2.144(4) . ?
Pt1 C21 2.147(4) . ?
Pt1 C25 2.149(4) . ?
Si1 O23 1.629(4) . ?
Si1 C21 1.846(4) . ?
Si1 C27 1.863(5) . ?
Si1 C28 1.864(5) . ?
C1 N9 1.361(5) . ?
C1 N2 1.365(5) . ?
N2 C3 1.397(5) . ?
N2 C10 1.457(5) . ?
Si2 O23 1.664(4) . ?
Si2 C25 1.841(5) . ?
Si2 C29 1.852(6) . ?
Si2 C30 1.869(5) . ?
C3 C8 1.380(6) . ?
C3 C4 1.392(6) . ?
C4 C5 1.379(7) . ?
C4 H4 0.9300 . ?
C5 C6 1.402(8) . ?
C5 H5 0.9300 . ?
C6 C7 1.376(7) . ?
C6 H6 0.9300 . ?
C7 C8 1.392(6) . ?
C7 H7 0.9300 . ?
C8 N9 1.402(5) . ?
N9 C15 1.466(5) . ?
C10 C11 1.549(6) . ?
C10 H10A 0.9700 . ?
C10 H10B 0.9700 . ?
C11 C13 1.500(7) . ?
C11 C12 1.533(7) . ?
C11 C14 1.559(7) . ?
C12 H12A 0.9600 . ?
C12 H12B 0.9600 . ?
C12 H12C 0.9600 . ?
C13 H13A 0.9600 . ?
C13 H13B 0.9600 . ?
C13 H13C 0.9600 . ?
C14 H14A 0.9600 . ?
C14 H14B 0.9600 . ?
C14 H14C 0.9600 . ?
C15 C16 1.553(6) . ?
C15 H15A 0.9700 . ?
C15 H15B 0.9700 . ?
C16 C19 1.504(7) . ?
C16 C18 1.518(7) . ?
C16 C17 1.519(8) . ?
C17 H17A 0.9600 . ?
C17 H17B 0.9600 . ?
C17 H17C 0.9600 . ?
C18 H18A 0.9600 . ?
C18 H18B 0.9600 . ?
C18 H18C 0.9600 . ?
C19 H19A 0.9600 . ?
C19 H19B 0.9600 . ?
C19 H19C 0.9600 . ?
C20 C21 1.432(6) . ?
C20 H20A 0.9300 . ?
C20 H20B 0.9300 . ?
C21 H21 0.96(3) . ?
C25 C26 1.415(7) . ?
C25 H25 0.95(3) . ?
C26 H26A 0.9300 . ?
C26 H26B 0.9300 . ?
C27 H27A 0.9600 . ?
C27 H27B 0.9600 . ?
C27 H27C 0.9600 . ?
C28 H28A 0.9600 . ?
C28 H28B 0.9600 . ?
C28 H28C 0.9600 . ?
C29 H29A 0.9600 . ?
C29 H29B 0.9600 . ?
C29 H29C 0.9600 . ?
C30 H30A 0.9600 . ?
C30 H30B 0.9600 . ?
C30 H30C 0.9600 . ?
Pt2 C101 2.052(4) . ?
Pt2 C126 2.144(5) . ?
Pt2 C121 2.148(4) . ?
Pt2 C125 2.153(4) . ?
Pt2 C120 2.156(5) . ?
C101 N109 1.364(5) . ?
C101 N102 1.374(5) . ?
N102 C103 1.394(5) . ?
N102 C110 1.460(6) . ?
C103 C108 1.387(6) . ?
C103 C104 1.398(6) . ?
C104 C105 1.393(7) . ?
C104 H104 0.9300 . ?
C105 C106 1.394(9) . ?
C105 H105 0.9300 . ?
C106 C107 1.370(7) . ?
C106 H106 0.9300 . ?
C107 C108 1.386(6) . ?
C107 H107 0.9300 . ?
C108 N109 1.403(5) . ?
N109 C115 1.467(5) . ?
C110 C111 1.541(7) . ?
C110 H11A 0.9700 . ?
C110 H11B 0.9700 . ?
C111 C113 1.489(9) . ?
C111 C114 1.500(9) . ?
C111 C112 1.532(9) . ?
C112 H11C 0.9600 . ?
C112 H11D 0.9600 . ?
C112 H11E 0.9600 . ?
C113 H11F 0.9600 . ?
C113 H11G 0.9600 . ?
C113 H11H 0.9600 . ?
C114 H11I 0.9600 . ?
C114 H11J 0.9600 . ?
C114 H11K 0.9600 . ?
C115 C116 1.539(7) . ?
C115 H11L 0.9700 . ?
C115 H11M 0.9700 . ?
C116 C119 1.508(8) . ?
C116 C118 1.512(9) . ?
C116 C117 1.517(7) . ?
C117 H11N 0.9600 . ?
C117 H11O 0.9600 . ?
C117 H11P 0.9600 . ?
C118 H11Q 0.9600 . ?
C118 H11R 0.9600 . ?
C118 H11S 0.9600 . ?
C119 H11T 0.9600 . ?
C119 H11U 0.9600 . ?
C119 H11V 0.9600 . ?
C120 C121 1.419(7) . ?
C120 H12D 0.9300 . ?
C120 H12E 0.9300 . ?
C121 Si3 1.848(5) . ?
C121 H121 0.95(3) . ?
Si3 O123 1.626(4) . ?
Si3 C127 1.852(5) . ?
Si3 C128 1.862(6) . ?
O123 Si4 1.650(4) . ?
Si4 C125 1.841(5) . ?
Si4 C129 1.850(6) . ?
Si4 C130 1.870(5) . ?
C125 C126 1.430(7) . ?
C125 H125 0.93(3) . ?
C126 H12F 0.9300 . ?
C126 H12G 0.9300 . ?
C127 H12H 0.9600 . ?
C127 H12I 0.9600 . ?
C127 H12J 0.9600 . ?
C128 H12K 0.9600 . ?
C128 H12L 0.9600 . ?
C128 H12M 0.9600 . ?
C129 H12N 0.9600 . ?
C129 H12O 0.9600 . ?
C129 H12P 0.9600 . ?
C130 H13D 0.9600 . ?
C130 H13E 0.9600 . ?
C130 H13F 0.9600 . ?
